data_7001119
loop_
_publ_author_name
'Kruithof, Cornelis A.'
'Berger, Alexsandro'
'Dijkstra, Harmen P.'
'Soulimani, Fouad'
'Visser, Tom'
'Lutz, Martin'
'Spek, Anthony L.'
'Gebbink, Robertus J. M. Klein'
'van Koten, Gerard'

_publ_section_title
;
 Sulfato-bridged ECE-pincer palladium(ii) complexes: structures in the
 solid-state and in solution, and catalytic properties
;
_journal_issue 17
_journal_name_full 'Dalton Transactions'
_journal_page_first 3306
_journal_page_last 3314
_journal_paper_doi 10.1039/b816936e
_journal_year 2009
_chemical_formula_moiety 'C32 H50 O4 Pd2 S5, 2(H2 O)'
_chemical_formula_sum 'C32 H54 O6 Pd2 S5'
_chemical_formula_weight 907.85
_chemical_name_systematic
;
?
;
_space_group_IT_number 15
_symmetry_cell_setting monoclinic
_symmetry_space_group_name_Hall '-C 2yc'
_symmetry_space_group_name_H-M 'C 1 2/c 1'
_atom_sites_solution_hydrogens difmap
_atom_sites_solution_primary heavy
_atom_sites_solution_secondary difmap
_audit_creation_method SHELXL-97
_cell_angle_alpha 90.00
_cell_angle_beta 101.700(5)
_cell_angle_gamma 90.00
_cell_formula_units_Z 4
_cell_length_a 15.5104(6)
_cell_length_b 14.0482(6)
_cell_length_c 17.2217(13)
_cell_measurement_reflns_used 273
_cell_measurement_temperature 150(2)
_cell_measurement_theta_max 22.38
_cell_measurement_theta_min 4.36
_cell_volume 3674.5(4)
_computing_cell_refinement Dirax
_computing_data_collection 'Nonius COLLECT'
_computing_data_reduction 'EvalCCD, Sadabs'
_computing_structure_refinement 'SHELXL-97 (Sheldrick, 1997)'
_computing_structure_solution 'DIRDIF-97 (Beurskens et al., 1997)'
_diffrn_ambient_temperature 150(2)
_diffrn_measured_fraction_theta_full 0.999
_diffrn_measured_fraction_theta_max 0.999
_diffrn_measurement_device_type 'Nonius KappaCCD'
_diffrn_measurement_method '\f and \w scans'
_diffrn_radiation_monochromator graphite
_diffrn_radiation_source 'rotating anode'
_diffrn_radiation_type MoK\a
_diffrn_radiation_wavelength 0.71073
_diffrn_reflns_av_R_equivalents 0.0217
_diffrn_reflns_av_sigmaI/netI 0.0134
_diffrn_reflns_limit_h_max 20
_diffrn_reflns_limit_h_min -20
_diffrn_reflns_limit_k_max 18
_diffrn_reflns_limit_k_min -18
_diffrn_reflns_limit_l_max 22
_diffrn_reflns_limit_l_min -22
_diffrn_reflns_number 35292
_diffrn_reflns_theta_full 27.49
_diffrn_reflns_theta_max 27.49
_diffrn_reflns_theta_min 1.97
_exptl_absorpt_coefficient_mu 1.304
_exptl_absorpt_correction_T_max 0.82
_exptl_absorpt_correction_T_min 0.67
_exptl_absorpt_correction_type multi-scan
_exptl_absorpt_process_details 'Sadabs (Sheldrick, 1999)'
_exptl_crystal_colour yellowish
_exptl_crystal_density_diffrn 1.641
_exptl_crystal_density_method 'not measured'
_exptl_crystal_description plate
_exptl_crystal_F_000 1864
_exptl_crystal_size_max 0.45
_exptl_crystal_size_mid 0.24
_exptl_crystal_size_min 0.15
_refine_diff_density_max 0.417
_refine_diff_density_min -0.439
_refine_diff_density_rms 0.062
_refine_ls_extinction_method none
_refine_ls_goodness_of_fit_ref 1.053
_refine_ls_hydrogen_treatment constr
_refine_ls_matrix_type full
_refine_ls_number_parameters 210
_refine_ls_number_reflns 4226
_refine_ls_number_restraints 0
_refine_ls_restrained_S_all 1.053
_refine_ls_R_factor_all 0.0242
_refine_ls_R_factor_gt 0.0191
_refine_ls_shift/su_max 0.001
_refine_ls_shift/su_mean 0.000
_refine_ls_structure_factor_coef Fsqd
_refine_ls_weighting_details 'calc w=1/[\s^2^(Fo^2^)+(0.0224P)^2^+5.1256P] where P=(Fo^2^+2Fc^2^)/3'
_refine_ls_weighting_scheme calc
_refine_ls_wR_factor_gt 0.0447
_refine_ls_wR_factor_ref 0.0464
_reflns_number_gt 3797
_reflns_number_total 4226
_reflns_threshold_expression I>2\s(I)
_cod_data_source_file b816936e.txt
_cod_data_source_block s3028a
_cod_original_sg_symbol_H-M 'C 2/c'
_cod_database_code 7001119

loop_
_symmetry_equiv_pos_as_xyz
'x, y, z'
'-x, y, -z+1/2'
'x+1/2, y+1/2, z'
'-x+1/2, y+1/2, -z+1/2'
'-x, -y, -z'
'x, -y, z-1/2'
'-x+1/2, -y+1/2, -z'
'x+1/2, -y+1/2, z-1/2'

loop_
_atom_site_label
_atom_site_type_symbol
_atom_site_fract_x
_atom_site_fract_y
_atom_site_fract_z
_atom_site_U_iso_or_equiv
_atom_site_adp_type
_atom_site_occupancy
_atom_site_symmetry_multiplicity
_atom_site_calc_flag
_atom_site_refinement_flags
_atom_site_disorder_assembly
_atom_site_disorder_group
Pd1 Pd 0.571161(8) 0.656627(8) 0.328571(7) 0.01470(4) Uani 1 1 d . . .
S1 S 0.70578(3) 0.62123(3) 0.29694(2) 0.01704(8) Uani 1 1 d . . .
S2 S 0.44422(3) 0.71404(3) 0.36207(2) 0.01769(9) Uani 1 1 d . . .
S3 S 0.5000 0.45186(4) 0.2500 0.01801(12) Uani 1 2 d S . .
O1 O 0.52466(8) 0.51354(8) 0.32174(7) 0.0239(3) Uani 1 1 d . . .
O2 O 0.42515(9) 0.39357(9) 0.25954(8) 0.0305(3) Uani 1 1 d . . .
C1 C 0.61116(10) 0.79008(11) 0.33475(9) 0.0155(3) Uani 1 1 d . . .
C2 C 0.69183(11) 0.81530(12) 0.31550(10) 0.0172(3) Uani 1 1 d . . .
C3 C 0.71876(11) 0.91004(12) 0.31721(10) 0.0211(3) Uani 1 1 d . . .
H3 H 0.7744 0.9259 0.3057 0.025 Uiso 1 1 calc R . .
C4 C 0.66427(12) 0.98109(12) 0.33572(11) 0.0232(4) Uani 1 1 d . . .
H4 H 0.6823 1.0458 0.3365 0.028 Uiso 1 1 calc R . .
C5 C 0.58368(11) 0.95784(12) 0.35303(10) 0.0208(3) Uani 1 1 d . . .
H5 H 0.5461 1.0069 0.3646 0.025 Uiso 1 1 calc R . .
C6 C 0.55705(11) 0.86318(11) 0.35368(10) 0.0166(3) Uani 1 1 d . . .
C7 C 0.74831(11) 0.74060(12) 0.28847(11) 0.0216(4) Uani 1 1 d . . .
H7A H 0.8087 0.7449 0.3208 0.026 Uiso 1 1 calc R . .
H7B H 0.7515 0.7528 0.2325 0.026 Uiso 1 1 calc R . .
C8 C 0.46964(12) 0.84009(12) 0.37301(12) 0.0237(4) Uani 1 1 d . . .
H8A H 0.4232 0.8768 0.3375 0.028 Uiso 1 1 calc R . .
H8B H 0.4697 0.8597 0.4283 0.028 Uiso 1 1 calc R . .
C9 C 0.77661(11) 0.57496(12) 0.38915(10) 0.0218(4) Uani 1 1 d . . .
C10 C 0.87160(11) 0.57210(13) 0.37745(12) 0.0266(4) Uani 1 1 d . . .
H10A H 0.9090 0.5418 0.4235 0.040 Uiso 1 1 calc R . .
H10B H 0.8923 0.6371 0.3718 0.040 Uiso 1 1 calc R . .
H10C H 0.8744 0.5355 0.3296 0.040 Uiso 1 1 calc R . .
C11 C 0.76882(13) 0.63696(15) 0.45978(11) 0.0307(4) Uani 1 1 d . . .
H11A H 0.7080 0.6356 0.4676 0.046 Uiso 1 1 calc R . .
H11B H 0.7852 0.7025 0.4498 0.046 Uiso 1 1 calc R . .
H11C H 0.8083 0.6127 0.5074 0.046 Uiso 1 1 calc R . .
C12 C 0.74306(13) 0.47463(14) 0.39775(12) 0.0306(4) Uani 1 1 d . . .
H12A H 0.7524 0.4356 0.3530 0.046 Uiso 1 1 calc R . .
H12B H 0.6801 0.4769 0.3984 0.046 Uiso 1 1 calc R . .
H12C H 0.7751 0.4467 0.4474 0.046 Uiso 1 1 calc R . .
C13 C 0.43443(12) 0.67380(13) 0.46254(11) 0.0240(4) Uani 1 1 d . . .
C14 C 0.36130(15) 0.73144(16) 0.48735(14) 0.0401(5) Uani 1 1 d . . .
H14A H 0.3073 0.7259 0.4466 0.060 Uiso 1 1 calc R . .
H14B H 0.3789 0.7984 0.4935 0.060 Uiso 1 1 calc R . .
H14C H 0.3506 0.7071 0.5379 0.060 Uiso 1 1 calc R . .
C15 C 0.52113(14) 0.68370(17) 0.52124(12) 0.0360(5) Uani 1 1 d . . .
H15A H 0.5400 0.7504 0.5237 0.054 Uiso 1 1 calc R . .
H15B H 0.5658 0.6440 0.5042 0.054 Uiso 1 1 calc R . .
H15C H 0.5136 0.6631 0.5738 0.054 Uiso 1 1 calc R . .
C16 C 0.40614(15) 0.57007(14) 0.45005(14) 0.0356(5) Uani 1 1 d . . .
H16A H 0.4044 0.5408 0.5014 0.053 Uiso 1 1 calc R . .
H16B H 0.4483 0.5358 0.4250 0.053 Uiso 1 1 calc R . .
H16C H 0.3475 0.5669 0.4157 0.053 Uiso 1 1 calc R . .
O3 O 0.41158(17) 0.21260(15) 0.19375(15) 0.0833(7) Uani 1 1 d . . .
H1O H 0.4083 0.2781 0.2100 0.050 Uiso 1 1 d . . .
H2O H 0.4743 0.2004 0.2119 0.050 Uiso 0.50 1 d P . .
H3O H 0.4558 0.2036 0.1604 0.050 Uiso 0.50 1 d P . .

loop_
_atom_site_aniso_label
_atom_site_aniso_U_11
_atom_site_aniso_U_22
_atom_site_aniso_U_33
_atom_site_aniso_U_23
_atom_site_aniso_U_13
_atom_site_aniso_U_12
Pd1 0.01394(7) 0.01175(6) 0.01902(7) -0.00087(4) 0.00479(5) 0.00120(4)
S1 0.01555(19) 0.01636(18) 0.01975(19) -0.00203(15) 0.00489(15) 0.00301(15)
S2 0.01470(19) 0.01597(19) 0.0232(2) 0.00010(15) 0.00583(16) 0.00156(14)
S3 0.0174(3) 0.0108(2) 0.0275(3) 0.000 0.0085(2) 0.000
O1 0.0314(7) 0.0140(6) 0.0277(7) -0.0007(5) 0.0091(5) -0.0026(5)
O2 0.0277(7) 0.0242(7) 0.0419(8) 0.0006(6) 0.0126(6) -0.0099(5)
C1 0.0159(8) 0.0145(7) 0.0153(7) 0.0005(6) 0.0011(6) 0.0018(6)
C2 0.0160(8) 0.0172(8) 0.0179(8) 0.0013(6) 0.0022(6) 0.0011(6)
C3 0.0174(8) 0.0206(8) 0.0251(9) 0.0022(7) 0.0042(7) -0.0028(6)
C4 0.0251(9) 0.0144(8) 0.0296(9) 0.0012(7) 0.0046(7) -0.0022(7)
C5 0.0217(8) 0.0149(8) 0.0256(9) 0.0002(6) 0.0041(7) 0.0043(6)
C6 0.0170(8) 0.0157(8) 0.0167(8) 0.0005(6) 0.0022(6) 0.0019(6)
C7 0.0175(8) 0.0182(8) 0.0303(9) 0.0002(7) 0.0078(7) -0.0006(6)
C8 0.0236(9) 0.0131(8) 0.0371(10) -0.0006(7) 0.0127(8) 0.0030(6)
C9 0.0181(8) 0.0240(9) 0.0225(9) 0.0007(7) 0.0028(7) 0.0070(7)
C10 0.0180(8) 0.0262(9) 0.0351(10) -0.0037(8) 0.0039(8) 0.0081(7)
C11 0.0275(10) 0.0418(11) 0.0217(9) -0.0066(8) 0.0023(8) 0.0122(8)
C12 0.0279(10) 0.0279(10) 0.0351(11) 0.0098(8) 0.0047(8) 0.0056(8)
C13 0.0254(9) 0.0232(9) 0.0276(9) 0.0045(7) 0.0158(8) 0.0040(7)
C14 0.0433(12) 0.0371(11) 0.0495(13) 0.0080(10) 0.0325(11) 0.0127(10)
C15 0.0401(12) 0.0447(12) 0.0231(10) 0.0024(9) 0.0063(9) 0.0027(10)
C16 0.0389(11) 0.0255(10) 0.0486(13) 0.0078(9) 0.0236(10) -0.0019(8)
O3 0.1091(19) 0.0540(13) 0.1018(17) -0.0322(12) 0.0570(15) -0.0380(12)

loop_
_atom_type_symbol
_atom_type_description
_atom_type_scat_dispersion_real
_atom_type_scat_dispersion_imag
_atom_type_scat_source
C C 0.0033 0.0016 'International Tables Vol C Tables 4.2.6.8 and 6.1.1.4'
H H 0.0000 0.0000 'International Tables Vol C Tables 4.2.6.8 and 6.1.1.4'
O O 0.0106 0.0060 'International Tables Vol C Tables 4.2.6.8 and 6.1.1.4'
Pd Pd -0.9988 1.0072 'International Tables Vol C Tables 4.2.6.8 and 6.1.1.4'
S S 0.1246 0.1234 'International Tables Vol C Tables 4.2.6.8 and 6.1.1.4'

loop_
_geom_angle_atom_site_label_1
_geom_angle_atom_site_label_2
_geom_angle_atom_site_label_3
_geom_angle
_geom_angle_site_symmetry_1
_geom_angle_site_symmetry_3
_geom_angle_publ_flag
C1 Pd1 O1 178.58(6) . . ?
C1 Pd1 S2 85.94(5) . . ?
O1 Pd1 S2 92.70(4) . . ?
C1 Pd1 S1 85.87(5) . . ?
O1 Pd1 S1 95.49(4) . . ?
S2 Pd1 S1 171.801(15) . . ?
C1 Pd1 Pd1 101.89(4) . 2_655 ?
O1 Pd1 Pd1 77.32(3) . 2_655 ?
S2 Pd1 Pd1 74.205(12) . 2_655 ?
S1 Pd1 Pd1 107.959(12) . 2_655 ?
C7 S1 C9 103.31(8) . . ?
C7 S1 Pd1 100.36(6) . . ?
C9 S1 Pd1 106.22(6) . . ?
C8 S2 C13 104.92(9) . . ?
C8 S2 Pd1 100.87(6) . . ?
C13 S2 Pd1 111.23(6) . . ?
O2 S3 O2 111.61(11) 2_655 . ?
O2 S3 O1 110.06(7) 2_655 . ?
O2 S3 O1 107.99(7) . . ?
O2 S3 O1 107.99(7) 2_655 2_655 ?
O2 S3 O1 110.06(7) . 2_655 ?
O1 S3 O1 109.10(10) . 2_655 ?
S3 O1 Pd1 128.30(7) . . ?
C2 C1 C6 118.24(15) . . ?
C2 C1 Pd1 120.90(12) . . ?
C6 C1 Pd1 120.74(12) . . ?
C3 C2 C1 120.93(15) . . ?
C3 C2 C7 118.90(15) . . ?
C1 C2 C7 120.09(15) . . ?
C4 C3 C2 119.90(16) . . ?
C4 C3 H3 120.1 . . ?
C2 C3 H3 120.1 . . ?
C5 C4 C3 119.99(16) . . ?
C5 C4 H4 120.0 . . ?
C3 C4 H4 120.0 . . ?
C4 C5 C6 120.66(16) . . ?
C4 C5 H5 119.7 . . ?
C6 C5 H5 119.7 . . ?
C5 C6 C1 120.23(16) . . ?
C5 C6 C8 119.50(15) . . ?
C1 C6 C8 120.26(15) . . ?
C2 C7 S1 112.09(12) . . ?
C2 C7 H7A 109.2 . . ?
S1 C7 H7A 109.2 . . ?
C2 C7 H7B 109.2 . . ?
S1 C7 H7B 109.2 . . ?
H7A C7 H7B 107.9 . . ?
C6 C8 S2 112.09(12) . . ?
C6 C8 H8A 109.2 . . ?
S2 C8 H8A 109.2 . . ?
C6 C8 H8B 109.2 . . ?
S2 C8 H8B 109.2 . . ?
H8A C8 H8B 107.9 . . ?
C12 C9 C11 111.64(16) . . ?
C12 C9 C10 110.30(15) . . ?
C11 C9 C10 110.84(15) . . ?
C12 C9 S1 104.67(12) . . ?
C11 C9 S1 110.77(12) . . ?
C10 C9 S1 108.41(12) . . ?
C9 C10 H10A 109.5 . . ?
C9 C10 H10B 109.5 . . ?
H10A C10 H10B 109.5 . . ?
C9 C10 H10C 109.5 . . ?
H10A C10 H10C 109.5 . . ?
H10B C10 H10C 109.5 . . ?
C9 C11 H11A 109.5 . . ?
C9 C11 H11B 109.5 . . ?
H11A C11 H11B 109.5 . . ?
C9 C11 H11C 109.5 . . ?
H11A C11 H11C 109.5 . . ?
H11B C11 H11C 109.5 . . ?
C9 C12 H12A 109.5 . . ?
C9 C12 H12B 109.5 . . ?
H12A C12 H12B 109.5 . . ?
C9 C12 H12C 109.5 . . ?
H12A C12 H12C 109.5 . . ?
H12B C12 H12C 109.5 . . ?
C15 C13 C14 111.99(17) . . ?
C15 C13 C16 111.89(17) . . ?
C14 C13 C16 109.77(17) . . ?
C15 C13 S2 111.39(13) . . ?
C14 C13 S2 107.82(13) . . ?
C16 C13 S2 103.61(13) . . ?
C13 C14 H14A 109.5 . . ?
C13 C14 H14B 109.5 . . ?
H14A C14 H14B 109.5 . . ?
C13 C14 H14C 109.5 . . ?
H14A C14 H14C 109.5 . . ?
H14B C14 H14C 109.5 . . ?
C13 C15 H15A 109.5 . . ?
C13 C15 H15B 109.5 . . ?
H15A C15 H15B 109.5 . . ?
C13 C15 H15C 109.5 . . ?
H15A C15 H15C 109.5 . . ?
H15B C15 H15C 109.5 . . ?
C13 C16 H16A 109.5 . . ?
C13 C16 H16B 109.5 . . ?
H16A C16 H16B 109.5 . . ?
C13 C16 H16C 109.5 . . ?
H16A C16 H16C 109.5 . . ?
H16B C16 H16C 109.5 . . ?
H1O O3 H2O 100.5 . . ?
H1O O3 H3O 111.9 . . ?
H2O O3 H3O 53.0 . . ?

loop_
_geom_bond_atom_site_label_1
_geom_bond_atom_site_label_2
_geom_bond_distance
_geom_bond_site_symmetry_2
_geom_bond_publ_flag
Pd1 C1 1.9708(16) . ?
Pd1 O1 2.1308(12) . ?
Pd1 S2 2.3067(4) . ?
Pd1 S1 2.3163(4) . ?
Pd1 Pd1 3.1263(3) 2_655 ?
S1 C7 1.8186(17) . ?
S1 C9 1.8557(17) . ?
S2 C8 1.8156(17) . ?
S2 C13 1.8555(18) . ?
S3 O2 1.4569(13) 2_655 ?
S3 O2 1.4570(13) . ?
S3 O1 1.4940(13) . ?
S3 O1 1.4940(13) 2_655 ?
C1 C2 1.403(2) . ?
C1 C6 1.406(2) . ?
C2 C3 1.393(2) . ?
C2 C7 1.500(2) . ?
C3 C4 1.386(2) . ?
C3 H3 0.9500 . ?
C4 C5 1.382(3) . ?
C4 H4 0.9500 . ?
C5 C6 1.393(2) . ?
C5 H5 0.9500 . ?
C6 C8 1.496(2) . ?
C7 H7A 0.9900 . ?
C7 H7B 0.9900 . ?
C8 H8A 0.9900 . ?
C8 H8B 0.9900 . ?
C9 C12 1.520(3) . ?
C9 C11 1.521(2) . ?
C9 C10 1.527(2) . ?
C10 H10A 0.9800 . ?
C10 H10B 0.9800 . ?
C10 H10C 0.9800 . ?
C11 H11A 0.9800 . ?
C11 H11B 0.9800 . ?
C11 H11C 0.9800 . ?
C12 H12A 0.9800 . ?
C12 H12B 0.9800 . ?
C12 H12C 0.9800 . ?
C13 C15 1.516(3) . ?
C13 C14 1.524(3) . ?
C13 C16 1.524(3) . ?
C14 H14A 0.9800 . ?
C14 H14B 0.9800 . ?
C14 H14C 0.9800 . ?
C15 H15A 0.9800 . ?
C15 H15B 0.9800 . ?
C15 H15C 0.9800 . ?
C16 H16A 0.9800 . ?
C16 H16B 0.9800 . ?
C16 H16C 0.9800 . ?
O3 H1O 0.9659 . ?
O3 H2O 0.9751 . ?
O3 H3O 0.9880 . ?

loop_
_geom_torsion_atom_site_label_1
_geom_torsion_atom_site_label_2
_geom_torsion_atom_site_label_3
_geom_torsion_atom_site_label_4
_geom_torsion
_geom_torsion_site_symmetry_1
_geom_torsion_site_symmetry_2
_geom_torsion_site_symmetry_3
_geom_torsion_site_symmetry_4
_geom_torsion_publ_flag
C1 Pd1 S1 C7 -6.32(7) . . . . ?
O1 Pd1 S1 C7 173.27(7) . . . . ?
Pd1 Pd1 S1 C7 94.85(6) 2_655 . . . ?
C1 Pd1 S1 C9 100.95(7) . . . . ?
O1 Pd1 S1 C9 -79.45(7) . . . . ?
Pd1 Pd1 S1 C9 -157.88(6) 2_655 . . . ?
C1 Pd1 S2 C8 -1.24(8) . . . . ?
O1 Pd1 S2 C8 179.17(7) . . . . ?
Pd1 Pd1 S2 C8 -104.81(7) 2_655 . . . ?
C1 Pd1 S2 C13 -112.08(8) . . . . ?
O1 Pd1 S2 C13 68.33(7) . . . . ?
Pd1 Pd1 S2 C13 144.35(7) 2_655 . . . ?
O2 S3 O1 Pd1 94.30(10) 2_655 . . . ?
O2 S3 O1 Pd1 -143.64(9) . . . . ?
O1 S3 O1 Pd1 -24.03(5) 2_655 . . . ?
S2 Pd1 O1 S3 111.88(9) . . . . ?
S1 Pd1 O1 S3 -68.48(9) . . . . ?
Pd1 Pd1 O1 S3 38.73(8) 2_655 . . . ?
S2 Pd1 C1 C2 -176.45(13) . . . . ?
S1 Pd1 C1 C2 3.96(12) . . . . ?
Pd1 Pd1 C1 C2 -103.54(12) 2_655 . . . ?
S2 Pd1 C1 C6 -0.53(13) . . . . ?
S1 Pd1 C1 C6 179.88(13) . . . . ?
Pd1 Pd1 C1 C6 72.38(13) 2_655 . . . ?
C6 C1 C2 C3 1.7(2) . . . . ?
Pd1 C1 C2 C3 177.77(12) . . . . ?
C6 C1 C2 C7 -174.99(15) . . . . ?
Pd1 C1 C2 C7 1.0(2) . . . . ?
C1 C2 C3 C4 -2.0(3) . . . . ?
C7 C2 C3 C4 174.74(16) . . . . ?
C2 C3 C4 C5 0.5(3) . . . . ?
C3 C4 C5 C6 1.3(3) . . . . ?
C4 C5 C6 C1 -1.6(3) . . . . ?
C4 C5 C6 C8 179.71(16) . . . . ?
C2 C1 C6 C5 0.0(2) . . . . ?
Pd1 C1 C6 C5 -175.99(13) . . . . ?
C2 C1 C6 C8 178.77(15) . . . . ?
Pd1 C1 C6 C8 2.7(2) . . . . ?
C3 C2 C7 S1 176.09(13) . . . . ?
C1 C2 C7 S1 -7.1(2) . . . . ?
C9 S1 C7 C2 -101.16(13) . . . . ?
Pd1 S1 C7 C2 8.42(13) . . . . ?
C5 C6 C8 S2 175.01(13) . . . . ?
C1 C6 C8 S2 -3.7(2) . . . . ?
C13 S2 C8 C6 118.42(14) . . . . ?
Pd1 S2 C8 C6 2.78(14) . . . . ?
C7 S1 C9 C12 -179.66(12) . . . . ?
Pd1 S1 C9 C12 75.19(12) . . . . ?
C7 S1 C9 C11 59.87(15) . . . . ?
Pd1 S1 C9 C11 -45.27(14) . . . . ?
C7 S1 C9 C10 -61.95(13) . . . . ?
Pd1 S1 C9 C10 -167.09(10) . . . . ?
C8 S2 C13 C15 -63.81(15) . . . . ?
Pd1 S2 C13 C15 44.42(15) . . . . ?
C8 S2 C13 C14 59.44(16) . . . . ?
Pd1 S2 C13 C14 167.67(13) . . . . ?
C8 S2 C13 C16 175.75(13) . . . . ?
Pd1 S2 C13 C16 -76.02(13) . . . . ?
